data_4512736
loop_
_publ_author_name
'Guedes, Guilherme P.'
'Santos, Igor F.'
'Mercante, Luiza A.'
'Speziali, Nivaldo L.'
'Resende, Jackson A. L. C.'
'Bernardino, Alice M. R.'
'Andruh, Marius'
'Vaz, Maria G. F.'

_publ_section_title
;
 A New Quartz-like Metal--Organic Framework Constructed from a Versatile
 Pyrazole-Based Spacer
;
_journal_issue 3
_journal_name_full 'Crystal Growth &amp; Design'
_journal_page_first 1027
_journal_paper_doi 10.1021/cg5018328
_journal_volume 15
_journal_year 2015
_chemical_absolute_configuration ad
_chemical_compound_source 'synthesis as described'
_chemical_formula_moiety 'C20 H16 Cu N6 O4, 5(H2 O)'
_chemical_formula_sum 'C20 H26 Cu N6 O9'
_chemical_formula_weight 558.01
_space_group_IT_number 178
_symmetry_cell_setting hexagonal
_symmetry_Int_Tables_number 178
_symmetry_space_group_name_Hall 'P 61 2 (0 0 5)'
_symmetry_space_group_name_H-M 'P 61 2 2'
_atom_sites_solution_hydrogens geom
_atom_sites_solution_primary direct
_atom_sites_solution_secondary difmap
_audit_creation_date 2011-07-04T00:20:34-00:00
_audit_creation_method 'WinGX routine CIF_UPDATE'
_cell_angle_alpha 90
_cell_angle_beta 90
_cell_angle_gamma 120
_cell_formula_units_Z 6
_cell_length_a 11.3128(16)
_cell_length_b 11.3128(16)
_cell_length_c 34.111(7)
_cell_measurement_reflns_used 4818
_cell_measurement_temperature 293(2)
_cell_measurement_theta_max 62.6728
_cell_measurement_theta_min 2.4875
_cell_measurement_wavelength 1.5418
_cell_volume 3780.6(11)
_computing_cell_refinement
;
        CrysAlisPro, Oxford Diffraction Ltd.,
        Version 1.171.33.55 (release 05-01-2010 CrysAlis171 .NET)
        (compiled Jan  5 2010,16:28:46)
;
_computing_data_collection
;
        CrysAlisPro, Oxford Diffraction Ltd.,
        Version 1.171.33.55 (release 05-01-2010 CrysAlis171 .NET)
        (compiled Jan  5 2010,16:28:46)
;
_computing_data_reduction
;
        CrysAlisPro, Oxford Diffraction Ltd.,
        Version 1.171.33.55 (release 05-01-2010 CrysAlis171 .NET)
        (compiled Jan  5 2010,16:28:46)
;
_computing_molecular_graphics 'Ortep-3 for Windows (Farrugia, 1997)'
_computing_publication_material 'WinGX publication routines (Farrugia, 1999)'
_computing_structure_refinement 'SHELXL-97 (Sheldrick, 2008)'
_computing_structure_solution 'SHELXS-97 (Sheldrick, 2008)'
_diffrn_ambient_temperature 293(2)
_diffrn_detector_area_resol_mean 10.4186
_diffrn_measured_fraction_theta_full 0.998
_diffrn_measured_fraction_theta_max 0.998
_diffrn_measurement_device_type 'Xcalibur, Atlas, Gemini ultra'
_diffrn_measurement_method '\w scans'
_diffrn_orient_matrix_UB_11 0.1439631
_diffrn_orient_matrix_UB_12 0.1265505
_diffrn_orient_matrix_UB_13 -0.0015485
_diffrn_orient_matrix_UB_21 -0.0632098
_diffrn_orient_matrix_UB_22 0.0929462
_diffrn_orient_matrix_UB_23 -0.0019592
_diffrn_orient_matrix_UB_31 0.0022409
_diffrn_orient_matrix_UB_32 0.0084111
_diffrn_orient_matrix_UB_33 0.0450948
_diffrn_radiation_monochromator graphite
_diffrn_radiation_probe x-ray
_diffrn_radiation_type CuK\a
_diffrn_radiation_wavelength 1.54184
_diffrn_reflns_av_R_equivalents 0.0337
_diffrn_reflns_av_unetI/netI 0.009
_diffrn_reflns_limit_h_max 12
_diffrn_reflns_limit_h_min -12
_diffrn_reflns_limit_k_max 12
_diffrn_reflns_limit_k_min -12
_diffrn_reflns_limit_l_max 39
_diffrn_reflns_limit_l_min -36
_diffrn_reflns_number 45693
_diffrn_reflns_theta_full 62.46
_diffrn_reflns_theta_max 62.46
_diffrn_reflns_theta_min 4.51
_exptl_absorpt_coefficient_mu 1.755
_exptl_absorpt_correction_T_max 1
_exptl_absorpt_correction_T_min 0.66802
_exptl_absorpt_correction_type multi-scan
_exptl_absorpt_process_details
;
        CrysAlisPro, Oxford Diffraction Ltd.,
        Version 1.171.33.55 (release 05-01-2010 CrysAlis171 .NET)
        (compiled Jan  5 2010,16:28:46)
        Empirical absorption correction using spherical harmonics,
 implemented in SCALE3 ABSPACK scaling algorithm.
;
_exptl_crystal_colour blue
_exptl_crystal_density_diffrn 1.471
_exptl_crystal_density_method 'not measured'
_exptl_crystal_description prism
_exptl_crystal_F_000 1734
_exptl_crystal_size_max 0.09
_exptl_crystal_size_mid 0.04
_exptl_crystal_size_min 0.02
_refine_diff_density_max 0.142
_refine_diff_density_min -0.182
_refine_diff_density_rms 0.035
_refine_ls_abs_structure_details 'Flack H D (1983), Acta Cryst. A39, 876-881'
_refine_ls_abs_structure_Flack -0.01(4)
_refine_ls_extinction_method none
_refine_ls_goodness_of_fit_ref 1.079
_refine_ls_hydrogen_treatment constr
_refine_ls_matrix_type full
_refine_ls_number_parameters 168
_refine_ls_number_reflns 2003
_refine_ls_number_restraints 0
_refine_ls_restrained_S_all 1.079
_refine_ls_R_factor_all 0.0267
_refine_ls_R_factor_gt 0.025
_refine_ls_shift/su_max 0.001
_refine_ls_shift/su_mean 0
_refine_ls_structure_factor_coef Fsqd
_refine_ls_weighting_details 'calc w=1/[\s^2^(Fo^2^)+(0.0396P)^2^+1.1872P] where P=(Fo^2^+2Fc^2^)/3'
_refine_ls_weighting_scheme calc
_refine_ls_wR_factor_gt 0.0668
_refine_ls_wR_factor_ref 0.068
_reflns_number_gt 1930
_reflns_number_total 2003
_reflns_threshold_expression >2sigma(I)
_cod_data_source_file cg5018328_si_004.cif
_cod_data_source_block cuachex
_cod_depositor_comments 'Adding full bibliography for 4512735--4512736.cif.'
_cod_original_cell_volume 3780.7(11)
_cod_original_sg_symbol_Hall 'P 61 2 (005)'
_cod_database_code 4512736

loop_
_symmetry_equiv_pos_as_xyz
'x, y, z'
'x-y, x, z+1/6'
'-y, x-y, z+1/3'
'-x, -y, z+1/2'
'-x+y, -x, z+2/3'
'y, -x+y, z+5/6'
'-y, -x, -z+5/6'
'x-y, -y, -z'
'x, x-y, -z+1/6'
'y, x, -z+1/3'
'-x+y, y, -z+1/2'
'-x, -x+y, -z+2/3'

loop_
_atom_site_label
_atom_site_type_symbol
_atom_site_fract_x
_atom_site_fract_y
_atom_site_fract_z
_atom_site_U_iso_or_equiv
_atom_site_adp_type
_atom_site_occupancy
_atom_site_symmetry_multiplicity
_atom_site_calc_flag
_atom_site_refinement_flags
Cu1 Cu 0.55853(2) 0.44147(2) 0.9167 0.02957(13) Uani 1 2 d S
N1 N 0.60654(19) 0.3556(2) 0.87376(5) 0.0367(4) Uani 1 1 d .
N3 N 0.7929(2) 0.2162(2) 0.82982(6) 0.0581(6) Uani 1 1 d .
H3A H 0.8738 0.2604 0.8395 0.07 Uiso 1 1 calc R
H3B H 0.7734 0.1532 0.8127 0.07 Uiso 1 1 calc R
N2 N 0.72189(18) 0.34459(19) 0.86838(5) 0.0383(4) Uani 1 1 d .
C5 C 0.8475(2) 0.4377(2) 0.88702(7) 0.0418(5) Uani 1 1 d .
C3 C 0.5121(2) 0.2618(2) 0.85061(6) 0.0378(5) Uani 1 1 d .
H3 H 0.4233 0.246 0.8486 0.045 Uiso 1 1 calc R
C4 C 0.6971(2) 0.2457(2) 0.84135(6) 0.0385(5) Uani 1 1 d .
C7 C 1.0431(3) 0.4811(3) 0.92472(9) 0.0679(8) Uani 1 1 d .
H7 H 1.0967 0.45 0.9365 0.081 Uiso 1 1 calc R
C6 C 0.9250(3) 0.3902(3) 0.90511(7) 0.0533(6) Uani 1 1 d .
H6 H 0.898 0.298 0.9041 0.064 Uiso 1 1 calc R
C8 C 1.0812(3) 0.6155(3) 0.92681(10) 0.0767(10) Uani 1 1 d .
H8 H 1.1585 0.6755 0.9409 0.092 Uiso 1 1 calc R
C9 C 1.0053(3) 0.6629(3) 0.90807(10) 0.0806(9) Uani 1 1 d .
H9 H 1.0333 0.7554 0.9091 0.097 Uiso 1 1 calc R
C10 C 0.8877(3) 0.5746(3) 0.88762(9) 0.0599(7) Uani 1 1 d .
H10 H 0.8372 0.607 0.8747 0.072 Uiso 1 1 calc R
C2 C 0.5616(2) 0.1901(2) 0.82974(6) 0.0356(5) Uani 1 1 d .
C1 C 0.4848(2) 0.0754(2) 0.80284(6) 0.0359(5) Uani 1 1 d .
O1 O 0.55223(16) 0.02481(14) 0.78742(4) 0.0370(3) Uani 1 1 d .
O2 O 0.36113(17) 0.03209(17) 0.79631(4) 0.0475(4) Uani 1 1 d .
O1W O 0.7905(2) 0.8298(2) 0.93636(6) 0.0798(7) Uani 1 1 d .
H2W1 H 0.73 0.7666 0.9229 0.12 Uiso 1 1 d .
H1W1 H 0.8622 0.8784 0.9237 0.12 Uiso 1 1 d .
O2W O 0.9786(4) 0.8560(3) 0.99202(9) 0.1273(12) Uani 1 1 d .
H2W2 H 0.9925 0.8056 1.006 0.191 Uiso 1 1 d .
H1W2 H 0.9872 0.8537 0.9686 0.191 Uiso 1 1 d .
O3W O 0.9272(5) 1.1060(5) 0.94137(14) 0.0861(13) Uani 0.5 1 d P
H1W3 H 0.8691 1.0506 0.9556 0.129 Uiso 0.5 1 d P
H2W3 H 0.9092 1.0907 0.9166 0.129 Uiso 1 2 d S

loop_
_atom_site_aniso_label
_atom_site_aniso_U_11
_atom_site_aniso_U_22
_atom_site_aniso_U_33
_atom_site_aniso_U_23
_atom_site_aniso_U_13
_atom_site_aniso_U_12
Cu1 0.03210(18) 0.03210(18) 0.0267(2) -0.00258(15) -0.00258(15) 0.01765(19)
N1 0.0380(11) 0.0412(11) 0.0347(9) -0.0081(8) -0.0036(8) 0.0227(9)
N3 0.0454(12) 0.0666(15) 0.0666(13) -0.0267(12) -0.0038(10) 0.0312(11)
N2 0.0330(9) 0.0397(11) 0.0410(10) -0.0094(8) -0.0010(7) 0.0173(9)
C5 0.0327(11) 0.0410(12) 0.0449(12) -0.0084(10) 0.0025(9) 0.0132(11)
C3 0.0391(11) 0.0437(13) 0.0330(11) -0.0072(10) -0.0072(9) 0.0225(10)
C4 0.0419(13) 0.0376(12) 0.0370(12) -0.0040(9) 0.0029(9) 0.0206(10)
C7 0.0386(15) 0.083(2) 0.0682(19) -0.0028(16) -0.0066(13) 0.0197(14)
C6 0.0412(14) 0.0545(16) 0.0603(16) -0.0088(12) -0.0067(12) 0.0210(12)
C8 0.0428(16) 0.074(2) 0.082(2) -0.0162(17) -0.0136(15) 0.0055(16)
C9 0.0535(17) 0.0456(16) 0.113(2) -0.0166(17) -0.0060(19) 0.0025(14)
C10 0.0447(15) 0.0471(16) 0.0783(19) -0.0041(14) -0.0010(14) 0.0158(13)
C2 0.0424(12) 0.0345(11) 0.0305(10) -0.0038(9) -0.0029(9) 0.0197(10)
C1 0.0428(12) 0.0366(12) 0.0268(10) -0.0008(9) -0.0023(9) 0.0187(10)
O1 0.0418(8) 0.0364(8) 0.0323(7) -0.0075(6) -0.0039(7) 0.0191(7)
O2 0.0414(9) 0.0577(11) 0.0427(8) -0.0135(7) -0.0075(7) 0.0244(9)
O1W 0.0692(14) 0.0712(14) 0.0727(14) -0.0102(11) -0.0024(11) 0.0155(12)
O2W 0.165(3) 0.0746(17) 0.133(2) 0.0051(17) -0.063(2) 0.0527(19)
O3W 0.076(3) 0.065(3) 0.118(4) -0.007(3) -0.002(3) 0.036(3)

loop_
_atom_type_symbol
_atom_type_description
_atom_type_scat_dispersion_real
_atom_type_scat_dispersion_imag
_atom_type_scat_source
C C 0.0181 0.0091 'International Tables Vol C Tables 4.2.6.8 and 6.1.1.4'
H H 0 0 'International Tables Vol C Tables 4.2.6.8 and 6.1.1.4'
Cu Cu -1.9646 0.5888 'International Tables Vol C Tables 4.2.6.8 and 6.1.1.4'
N N 0.0311 0.018 'International Tables Vol C Tables 4.2.6.8 and 6.1.1.4'
O O 0.0492 0.0322 'International Tables Vol C Tables 4.2.6.8 and 6.1.1.4'

loop_
_geom_angle_atom_site_label_1
_geom_angle_atom_site_label_2
_geom_angle_atom_site_label_3
_geom_angle
_geom_angle_site_symmetry_1
_geom_angle_site_symmetry_3
O1 Cu1 O1 88.48(9) 2 12_666
O1 Cu1 N1 87.89(7) 2 7_666
O1 Cu1 N1 170.95(8) 12_666 7_666
O1 Cu1 N1 170.95(8) 2 .
O1 Cu1 N1 87.89(7) 12_666 .
N1 Cu1 N1 96.86(10) 7_666 .
O1 Cu1 O2 52.77(6) 2 2
O1 Cu1 O2 81.40(6) 12_666 2
N1 Cu1 O2 89.80(7) 7_666 2
N1 Cu1 O2 134.61(7) . 2
O1 Cu1 O2 81.40(6) 2 12_666
O1 Cu1 O2 52.77(6) 12_666 12_666
N1 Cu1 O2 134.61(7) 7_666 12_666
N1 Cu1 O2 89.80(7) . 12_666
O2 Cu1 O2 116.45(7) 2 12_666
C3 N1 N2 105.57(17) . .
C3 N1 Cu1 121.64(15) . .
N2 N1 Cu1 130.20(14) . .
C4 N3 H3A 120 . .
C4 N3 H3B 120 . .
H3A N3 H3B 120 . .
C4 N2 N1 110.25(17) . .
C4 N2 C5 128.75(19) . .
N1 N2 C5 120.72(18) . .
C10 C5 C6 120.9(2) . .
C10 C5 N2 118.9(2) . .
C6 C5 N2 120.2(2) . .
N1 C3 C2 111.9(2) . .
N1 C3 H3 124.1 . .
C2 C3 H3 124.1 . .
N3 C4 N2 122.7(2) . .
N3 C4 C2 130.4(2) . .
N2 C4 C2 106.93(19) . .
C8 C7 C6 120.2(3) . .
C8 C7 H7 119.9 . .
C6 C7 H7 119.9 . .
C5 C6 C7 119.5(3) . .
C5 C6 H6 120.3 . .
C7 C6 H6 120.3 . .
C7 C8 C9 120.1(3) . .
C7 C8 H8 120 . .
C9 C8 H8 120 . .
C8 C9 C10 120.9(3) . .
C8 C9 H9 119.5 . .
C10 C9 H9 119.5 . .
C5 C10 C9 118.3(3) . .
C5 C10 H10 120.8 . .
C9 C10 H10 120.8 . .
C3 C2 C4 105.33(19) . .
C3 C2 C1 127.1(2) . .
C4 C2 C1 127.5(2) . .
O2 C1 O1 123.7(2) . .
O2 C1 C2 120.7(2) . .
O1 C1 C2 115.65(19) . .
C1 O1 Cu1 111.07(14) . 6_554
H2W1 O1W H1W1 113 . .
H2W2 O2W H1W2 119 . .
H1W3 O3W H2W3 115 . .

loop_
_geom_bond_atom_site_label_1
_geom_bond_atom_site_label_2
_geom_bond_distance
_geom_bond_site_symmetry_2
Cu1 O1 1.9401(14) 2
Cu1 O1 1.9401(14) 12_666
Cu1 N1 1.9772(18) 7_666
Cu1 N1 1.9772(18) .
Cu1 O2 2.7753(17) 2
Cu1 O2 2.7753(17) 12_666
N1 C3 1.325(3) .
N1 N2 1.383(3) .
N3 C4 1.343(3) .
N3 H3A 0.86 .
N3 H3B 0.86 .
N2 C4 1.366(3) .
N2 C5 1.427(3) .
C5 C10 1.380(4) .
C5 C6 1.381(3) .
C3 C2 1.391(3) .
C3 H3 0.93 .
C4 C2 1.392(3) .
C7 C8 1.360(5) .
C7 C6 1.384(4) .
C7 H7 0.93 .
C6 H6 0.93 .
C8 C9 1.375(5) .
C8 H8 0.93 .
C9 C10 1.388(4) .
C9 H9 0.93 .
C10 H10 0.93 .
C2 C1 1.467(3) .
C1 O2 1.250(3) .
C1 O1 1.274(3) .
O1 Cu1 1.9401(14) 6_554
O1W H2W1 0.84 .
O1W H1W1 0.84 .
O2W H2W2 0.82 .
O2W H1W2 0.81 .
O3W H1W3 0.81 .
O3W H2W3 0.87 .

loop_
_geom_hbond_atom_site_label_D
_geom_hbond_atom_site_label_H
_geom_hbond_atom_site_label_A
_geom_hbond_distance_DH
_geom_hbond_distance_HA
_geom_hbond_distance_DA
_geom_hbond_angle_DHA
_geom_hbond_site_symmetry_A
N3 H3B O1W 0.86 2.25 3.037(3) 152.9 6_554
O1W H2W1 O2 0.84 2.08 2.856(3) 153.9 12_666
O1W H1W1 O3W 0.84 2.31 2.829(5) 120.4 7_776
O2W H1W2 O1W 0.81 2.37 2.755(3) 109.9 .
O3W H1W3 O1W 0.81 2.29 2.712(5) 113.5 .
O2W H2W2 O2 0.82 2.06 2.848(3) 162.9 7_666

loop_
_geom_torsion_atom_site_label_1
_geom_torsion_atom_site_label_2
_geom_torsion_atom_site_label_3
_geom_torsion_atom_site_label_4
_geom_torsion
_geom_torsion_site_symmetry_1
_geom_torsion_site_symmetry_4
O1 Cu1 N1 C3 -115.0(5) 2 .
O1 Cu1 N1 C3 -48.56(18) 12_666 .
N1 Cu1 N1 C3 123.7(2) 7_666 .
O2 Cu1 N1 C3 27.2(2) 2 .
O2 Cu1 N1 C3 -101.31(18) 12_666 .
O1 Cu1 N1 N2 86.0(5) 2 .
O1 Cu1 N1 N2 152.4(2) 12_666 .
N1 Cu1 N1 N2 -35.32(16) 7_666 .
O2 Cu1 N1 N2 -131.85(18) 2 .
O2 Cu1 N1 N2 99.7(2) 12_666 .
C3 N1 N2 C4 1.1(2) . .
Cu1 N1 N2 C4 162.70(16) . .
C3 N1 N2 C5 175.64(19) . .
Cu1 N1 N2 C5 -22.8(3) . .
C4 N2 C5 C10 130.7(3) . .
N1 N2 C5 C10 -42.7(3) . .
C4 N2 C5 C6 -51.3(3) . .
N1 N2 C5 C6 135.4(2) . .
N2 N1 C3 C2 -0.6(2) . .
Cu1 N1 C3 C2 -164.15(15) . .
N1 N2 C4 N3 178.2(2) . .
C5 N2 C4 N3 4.3(4) . .
N1 N2 C4 C2 -1.2(3) . .
C5 N2 C4 C2 -175.1(2) . .
C10 C5 C6 C7 1.2(4) . .
N2 C5 C6 C7 -176.8(2) . .
C8 C7 C6 C5 1.3(4) . .
C6 C7 C8 C9 -2.7(5) . .
C7 C8 C9 C10 1.6(5) . .
C6 C5 C10 C9 -2.3(4) . .
N2 C5 C10 C9 175.8(3) . .
C8 C9 C10 C5 0.9(5) . .
N1 C3 C2 C4 -0.1(3) . .
N1 C3 C2 C1 177.0(2) . .
N3 C4 C2 C3 -178.6(2) . .
N2 C4 C2 C3 0.8(2) . .
N3 C4 C2 C1 4.3(4) . .
N2 C4 C2 C1 -176.29(19) . .
C3 C2 C1 O2 0.4(3) . .
C4 C2 C1 O2 176.8(2) . .
C3 C2 C1 O1 -179.2(2) . .
C4 C2 C1 O1 -2.7(3) . .
O2 C1 O1 Cu1 4.3(3) . 6_554
C2 C1 O1 Cu1 -176.14(14) . 6_554
